data_2218675
loop_
_publ_author_name
'Ezhilmuthu, Rukmani Perumal'
'Vembu, Nagarajan'
'Sulochana, Nagarajan'

_publ_section_title
4-Methoxy-5-[4-(4-methoxy-1,3-benzodioxol-5-yl)perhydro-1<i>H</i>,3<i>H</i>-furo[3,4-<i>c</i>]furan-1-yl]-1,3-benzodioxole
_journal_coeditor_code DN2355
_journal_issue 7
_journal_name_full 'Acta Crystallographica Section E'
_journal_page_first o1306
_journal_page_last o1307
_journal_paper_doi 10.1107/S1600536808018138
_journal_volume 64
_journal_year 2008
_chemical_formula_iupac 'C22 H22 O8'
_chemical_formula_moiety 'C22 H22 O8'
_chemical_formula_sum 'C22 H22 O8'
_chemical_formula_weight 414.40
_chemical_name_systematic
;
rac-4-Methoxy-5-[4-(4-methoxy-1,3-benzodioxol-5-yl)perhydro-
1<i>H</i>,3<i>H</i>-furo[3,4-<i>c</i>]furan-1-yl]-1,3-benzodioxole
;
_space_group_IT_number 4
_symmetry_cell_setting monoclinic
_symmetry_space_group_name_Hall 'P 2yb'
_symmetry_space_group_name_H-M 'P 1 21 1'
_atom_sites_solution_hydrogens geom
_atom_sites_solution_primary direct
_atom_sites_solution_secondary difmap
_audit_creation_method SHELXL-97
_cell_angle_alpha 90.00
_cell_angle_beta 97.97(6)
_cell_angle_gamma 90.00
_cell_formula_units_Z 2
_cell_length_a 4.754(5)
_cell_length_b 13.982(4)
_cell_length_c 14.672(5)
_cell_measurement_reflns_used 25
_cell_measurement_temperature 293(2)
_cell_measurement_theta_max 14
_cell_measurement_theta_min 10
_cell_volume 965.8(11)
_computing_cell_refinement 'CAD-4 Software (Enraf--Nonius, 1994)'
_computing_data_collection 'CAD-4 Software (Enraf--Nonius, 1994)'
_computing_data_reduction 'XCAD4 (Harms & Wocadlo,1995)'
_computing_molecular_graphics 'PLATON (Spek, 2003)'
_computing_publication_material 'SHELXL97 (Sheldrick, 2008)'
_computing_structure_refinement 'SHELXL97 (Sheldrick, 2008)'
_computing_structure_solution 'SHELXS97 (Sheldrick, 2008)'
_diffrn_ambient_temperature 293(2)
_diffrn_measured_fraction_theta_full 0.999
_diffrn_measured_fraction_theta_max 0.999
_diffrn_measurement_device_type 'Enraf--Nonius CAD-4'
_diffrn_measurement_method \w-2\q
_diffrn_radiation_monochromator graphite
_diffrn_radiation_source 'fine-focus sealed tube'
_diffrn_radiation_type MoK\a
_diffrn_radiation_wavelength 0.71073
_diffrn_reflns_av_R_equivalents 0.0089
_diffrn_reflns_av_sigmaI/netI 0.0178
_diffrn_reflns_limit_h_max 5
_diffrn_reflns_limit_h_min 0
_diffrn_reflns_limit_k_max 16
_diffrn_reflns_limit_k_min 0
_diffrn_reflns_limit_l_max 17
_diffrn_reflns_limit_l_min -17
_diffrn_reflns_number 2000
_diffrn_reflns_theta_full 24.97
_diffrn_reflns_theta_max 24.97
_diffrn_reflns_theta_min 2.02
_diffrn_standards_decay_% 0
_diffrn_standards_interval_count 100
_diffrn_standards_number 2
_exptl_absorpt_coefficient_mu 0.109
_exptl_absorpt_correction_T_max 0.9989
_exptl_absorpt_correction_T_min 0.8053
_exptl_absorpt_correction_type psi-scan
_exptl_absorpt_process_details '(North <i>et al.</i>,  1968)'
_exptl_crystal_colour colorless
_exptl_crystal_density_diffrn 1.425
_exptl_crystal_density_method 'not measured'
_exptl_crystal_description prismatic
_exptl_crystal_F_000 436
_exptl_crystal_size_max 0.3
_exptl_crystal_size_mid 0.3
_exptl_crystal_size_min 0.3
_refine_diff_density_max 0.196
_refine_diff_density_min -0.198
_refine_ls_extinction_coef 0.015(4)
_refine_ls_extinction_expression Fc^*^=kFc[1+0.001xFc^2^\l^3^/sin(2\q)]^-1/4^
_refine_ls_extinction_method 'SHELXL97 (Sheldrick, 2008)'
_refine_ls_goodness_of_fit_ref 1.048
_refine_ls_hydrogen_treatment constr
_refine_ls_matrix_type full
_refine_ls_number_parameters 272
_refine_ls_number_reflns 1777
_refine_ls_number_restraints 1
_refine_ls_restrained_S_all 1.048
_refine_ls_R_factor_all 0.0508
_refine_ls_R_factor_gt 0.0404
_refine_ls_shift/su_max 0.000
_refine_ls_shift/su_mean 0.000
_refine_ls_structure_factor_coef Fsqd
_refine_ls_weighting_details 'calc w=1/[\s^2^(Fo^2^)+(0.0741P)^2^+0.1102P] where P=(Fo^2^+2Fc^2^)/3'
_refine_ls_weighting_scheme calc
_refine_ls_wR_factor_gt 0.1027
_refine_ls_wR_factor_ref 0.1100
_reflns_number_gt 1505
_reflns_number_total 1777
_reflns_threshold_expression I>2\s(I)
_cod_data_source_file dn2355.cif
_cod_data_source_block I
_cod_depositor_comments
;
The following automatic conversions were performed:
'_symmetry_cell_setting' value 'Monoclinic' changed to 'monoclinic'
according to '/home/saulius/struct/CIF-dictionaries/cif_core.dic'
dictionary named 'cif_core.dic' version 2.4.1 from 2010-06-29.

Automatic conversion script
Id: cif_fix_enum 1527 2010-12-29 10:47:43Z saulius 

The following automatic conversions were performed:

'_symmetry_cell_setting' value 'Monoclinic' changed to 'monoclinic'
according to /home/saulius/struct/CIF-dictionaries/cif_core.dic
dictionary named 'cif_core.dic' version 2.4.1 from 2010-06-29.

Automatic conversion script
Id: cif_fix_values 1715 2011-07-08 13:25:40Z adriana 
;
_cod_original_cell_volume 965.8(10)
_cod_original_sg_symbol_H-M 'P 21'
_cod_database_code 2218675
_cod_database_fobs_code 2218675

loop_
_symmetry_equiv_pos_as_xyz
'x, y, z'
'-x, y+1/2, -z'

loop_
_atom_site_type_symbol
_atom_site_label
_atom_site_fract_x
_atom_site_fract_y
_atom_site_fract_z
_atom_site_U_iso_or_equiv
_atom_site_adp_type
_atom_site_calc_flag
_atom_site_refinement_flags
_atom_site_occupancy
C C1 1.0773(8) 0.1633(3) 1.4216(2) 0.0526(8) Uani d . 1
C C2 1.2921(8) 0.1468(3) 1.4925(2) 0.0561(9) Uani d . 1
C C3 1.4503(8) 0.2198(3) 1.5347(2) 0.0570(9) Uani d . 1
C C4 1.4085(9) 0.3134(3) 1.5089(3) 0.0639(10) Uani d . 1
H H4 1.5187 0.3627 1.5376 0.077 Uiso calc R 1
C C5 1.1918(8) 0.3303(3) 1.4372(2) 0.0573(9) Uani d . 1
H H5 1.1555 0.3931 1.4182 0.069 Uiso calc R 1
C C6 1.0278(7) 0.2588(2) 1.3927(2) 0.0453(7) Uani d . 1
C C7 0.7982(7) 0.2786(2) 1.3134(2) 0.0442(7) Uani d . 1
H H7 0.6163 0.2557 1.3294 0.053 Uiso calc R 1
C C8 0.8479(6) 0.2337(2) 1.2209(2) 0.0427(7) Uani d . 1
H H8 1.0446 0.2118 1.2232 0.051 Uiso calc R 1
C C9 0.7821(6) 0.3148(2) 1.1502(2) 0.0447(7) Uani d . 1
H H9 0.9549 0.3388 1.1285 0.054 Uiso calc R 1
C C10 0.6472(8) 0.3900(3) 1.2056(2) 0.0538(8) Uani d . 1
H H10A 0.6794 0.4537 1.1829 0.065 Uiso calc R 1
H H10B 0.4442 0.3795 1.2016 0.065 Uiso calc R 1
C C11 0.6397(8) 0.1550(3) 1.1852(2) 0.0539(8) Uani d . 1
H H11A 0.7398 0.1024 1.1609 0.065 Uiso calc R 1
H H11B 0.5436 0.1308 1.2346 0.065 Uiso calc R 1
C C12 0.5768(6) 0.2704(3) 1.0716(2) 0.0464(7) Uani d . 1
H H12 0.4349 0.3185 1.0483 0.056 Uiso calc R 1
C C13 0.7205(6) 0.2343(2) 0.9919(2) 0.0456(7) Uani d . 1
C C14 0.7185(8) 0.1376(3) 0.9672(2) 0.0536(8) Uani d . 1
H H14 0.6241 0.0944 1.0004 0.064 Uiso calc R 1
C C15 0.8500(8) 0.1038(3) 0.8959(3) 0.0589(9) Uani d . 1
H H15 0.8475 0.0391 0.8809 0.071 Uiso calc R 1
C C16 0.9849(7) 0.1695(3) 0.8480(2) 0.0517(8) Uani d . 1
C C17 0.9892(7) 0.2650(3) 0.8700(2) 0.0488(8) Uani d . 1
C C18 0.8592(8) 0.2999(2) 0.9410(2) 0.0477(8) Uani d . 1
C C19 0.7762(12) 0.4613(3) 0.8991(3) 0.0808(13) Uani d . 1
H H19A 0.7930 0.5244 0.9249 0.121 Uiso calc R 1
H H19B 0.5812 0.4488 0.8754 0.121 Uiso calc R 1
H H19C 0.8900 0.4567 0.8500 0.121 Uiso calc R 1
C C20 1.0043(15) 0.0036(3) 1.3671(4) 0.1010(18) Uani d . 1
H H20A 0.8569 -0.0359 1.3354 0.151 Uiso calc R 1
H H20B 1.0690 -0.0234 1.4264 0.151 Uiso calc R 1
H H20C 1.1598 0.0070 1.3319 0.151 Uiso calc R 1
C C21 1.6026(13) 0.0854(4) 1.6057(3) 0.0889(15) Uani d . 1
H H21A 1.5541 0.0659 1.6650 0.107 Uiso calc R 1
H H21B 1.7749 0.0522 1.5956 0.107 Uiso calc R 1
C C22 1.2286(9) 0.2467(3) 0.7507(3) 0.0673(11) Uani d . 1
H H22A 1.4341 0.2467 0.7551 0.081 Uiso calc R 1
H H22B 1.1501 0.2621 0.6878 0.081 Uiso calc R 1
O O1 0.4386(5) 0.19560(19) 1.11427(16) 0.0549(6) Uani d . 1
O O2 0.7797(5) 0.37966(17) 1.29739(16) 0.0551(6) Uani d . 1
O O3 0.8695(7) 0.39473(18) 0.96665(16) 0.0666(8) Uani d . 1
O O4 0.8987(7) 0.0950(2) 1.3780(2) 0.0811(9) Uani d . 1
O O5 1.3775(8) 0.0610(2) 1.5348(2) 0.0890(10) Uani d . 1
O O6 1.6475(7) 0.1843(3) 1.60497(19) 0.0784(9) Uani d . 1
O O7 1.1404(7) 0.3157(2) 0.81173(18) 0.0717(8) Uani d . 1
O O8 1.1315(7) 0.1546(2) 0.77478(18) 0.0698(8) Uani d . 1

loop_
_atom_site_aniso_label
_atom_site_aniso_U_11
_atom_site_aniso_U_22
_atom_site_aniso_U_33
_atom_site_aniso_U_12
_atom_site_aniso_U_13
_atom_site_aniso_U_23
C1 0.066(2) 0.0420(19) 0.0494(16) -0.0059(16) 0.0081(15) -0.0034(15)
C2 0.072(2) 0.049(2) 0.0470(16) 0.0097(18) 0.0078(16) 0.0039(15)
C3 0.066(2) 0.064(2) 0.0413(16) 0.0050(18) 0.0093(15) -0.0087(16)
C4 0.070(2) 0.060(2) 0.060(2) -0.0094(19) 0.0025(18) -0.0160(18)
C5 0.072(2) 0.0424(19) 0.0578(19) -0.0023(18) 0.0101(17) -0.0048(16)
C6 0.0534(17) 0.0396(18) 0.0451(16) -0.0021(14) 0.0140(13) -0.0019(14)
C7 0.0504(16) 0.0331(15) 0.0510(17) 0.0020(14) 0.0133(14) -0.0033(12)
C8 0.0403(15) 0.0387(16) 0.0506(17) 0.0012(13) 0.0114(12) -0.0020(13)
C9 0.0425(15) 0.0436(18) 0.0485(16) -0.0009(14) 0.0076(13) 0.0026(14)
C10 0.0589(19) 0.0419(18) 0.0607(19) 0.0068(16) 0.0085(15) 0.0016(15)
C11 0.0611(19) 0.042(2) 0.0588(19) -0.0079(15) 0.0077(16) -0.0042(15)
C12 0.0387(14) 0.0482(18) 0.0520(17) 0.0019(14) 0.0055(13) -0.0007(15)
C13 0.0396(15) 0.0458(18) 0.0492(16) 0.0050(14) -0.0017(12) -0.0042(14)
C14 0.0576(19) 0.0450(19) 0.0572(18) -0.0077(16) 0.0045(15) -0.0040(16)
C15 0.069(2) 0.0413(19) 0.065(2) 0.0019(17) 0.0010(18) -0.0112(16)
C16 0.0542(18) 0.052(2) 0.0465(16) 0.0090(16) -0.0004(14) -0.0085(15)
C17 0.0527(17) 0.0468(19) 0.0455(16) 0.0056(15) 0.0018(13) 0.0025(14)
C18 0.0589(18) 0.0386(17) 0.0449(16) 0.0080(14) 0.0049(14) -0.0018(13)
C19 0.119(4) 0.043(2) 0.078(3) 0.010(2) 0.006(3) 0.008(2)
C20 0.138(5) 0.050(3) 0.106(4) -0.008(3) -0.015(4) -0.011(2)
C21 0.112(4) 0.076(3) 0.072(3) 0.026(3) -0.012(3) -0.004(2)
C22 0.066(2) 0.084(3) 0.054(2) 0.002(2) 0.0141(17) -0.010(2)
O1 0.0417(10) 0.0593(16) 0.0635(14) -0.0085(11) 0.0067(10) -0.0018(12)
O2 0.0706(15) 0.0394(12) 0.0549(13) 0.0086(11) 0.0078(12) -0.0048(10)
O3 0.109(2) 0.0374(13) 0.0530(13) 0.0118(14) 0.0112(13) -0.0009(11)
O4 0.094(2) 0.0412(16) 0.098(2) -0.0100(14) -0.0195(17) 0.0001(14)
O5 0.127(3) 0.0578(18) 0.0730(18) 0.0080(18) -0.0191(18) 0.0092(15)
O6 0.0845(19) 0.086(2) 0.0592(15) 0.0131(17) -0.0101(14) -0.0071(15)
O7 0.100(2) 0.0573(16) 0.0647(15) 0.0025(15) 0.0367(15) 0.0019(13)
O8 0.0881(19) 0.0635(18) 0.0603(15) 0.0155(15) 0.0191(14) -0.0102(13)

loop_
_atom_type_symbol
_atom_type_description
_atom_type_scat_dispersion_real
_atom_type_scat_dispersion_imag
_atom_type_scat_source
C C 0.0033 0.0016 'International Tables Vol C Tables 4.2.6.8 and 6.1.1.4'
H H 0.0000 0.0000 'International Tables Vol C Tables 4.2.6.8 and 6.1.1.4'
O O 0.0106 0.0060 'International Tables Vol C Tables 4.2.6.8 and 6.1.1.4'

loop_
_geom_angle_atom_site_label_1
_geom_angle_atom_site_label_2
_geom_angle_atom_site_label_3
_geom_angle
C2 C1 O4 125.6(3)
C2 C1 C6 117.5(3)
O4 C1 C6 116.8(3)
C3 C2 C1 121.6(3)
C3 C2 O5 109.6(3)
C1 C2 O5 128.8(4)
C2 C3 C4 122.7(3)
C2 C3 O6 110.1(4)
C4 C3 O6 127.2(4)
C3 C4 C5 115.9(4)
C3 C4 H4 122.1
C5 C4 H4 122.1
C6 C5 C4 123.3(4)
C6 C5 H5 118.4
C4 C5 H5 118.4
C5 C6 C1 119.1(3)
C5 C6 C7 122.3(3)
C1 C6 C7 118.6(3)
O2 C7 C6 109.3(3)
O2 C7 C8 105.6(3)
C6 C7 C8 114.9(3)
O2 C7 H7 109.0
C6 C7 H7 109.0
C8 C7 H7 109.0
C11 C8 C9 103.8(3)
C11 C8 C7 115.1(3)
C9 C8 C7 104.6(2)
C11 C8 H8 111.0
C9 C8 H8 111.0
C7 C8 H8 111.0
C10 C9 C12 114.1(3)
C10 C9 C8 102.1(2)
C12 C9 C8 104.9(3)
C10 C9 H9 111.7
C12 C9 H9 111.7
C8 C9 H9 111.7
O2 C10 C9 105.8(3)
O2 C10 H10A 110.6
C9 C10 H10A 110.6
O2 C10 H10B 110.6
C9 C10 H10B 110.6
H10A C10 H10B 108.7
O1 C11 C8 107.4(3)
O1 C11 H11A 110.2
C8 C11 H11A 110.2
O1 C11 H11B 110.2
C8 C11 H11B 110.2
H11A C11 H11B 108.5
O1 C12 C13 112.2(3)
O1 C12 C9 104.5(2)
C13 C12 C9 113.9(3)
O1 C12 H12 108.7
C13 C12 H12 108.7
C9 C12 H12 108.7
C14 C13 C18 118.7(3)
C14 C13 C12 122.2(3)
C18 C13 C12 119.1(3)
C15 C14 C13 122.8(3)
C15 C14 H14 118.6
C13 C14 H14 118.6
C16 C15 C14 117.0(3)
C16 C15 H15 121.5
C14 C15 H15 121.5
C15 C16 C17 121.6(3)
C15 C16 O8 128.6(3)
C17 C16 O8 109.8(3)
C16 C17 C18 122.1(3)
C16 C17 O7 110.1(3)
C18 C17 O7 127.8(3)
C17 C18 O3 123.2(3)
C17 C18 C13 117.7(3)
O3 C18 C13 119.1(3)
O3 C19 H19A 109.5
O3 C19 H19B 109.5
H19A C19 H19B 109.5
O3 C19 H19C 109.5
H19A C19 H19C 109.5
H19B C19 H19C 109.5
O4 C20 H20A 109.5
O4 C20 H20B 109.5
H20A C20 H20B 109.5
O4 C20 H20C 109.5
H20A C20 H20C 109.5
H20B C20 H20C 109.5
O6 C21 O5 109.3(4)
O6 C21 H21A 109.8
O5 C21 H21A 109.8
O6 C21 H21B 109.8
O5 C21 H21B 109.8
H21A C21 H21B 108.3
O7 C22 O8 108.8(3)
O7 C22 H22A 109.9
O8 C22 H22A 109.9
O7 C22 H22B 109.9
O8 C22 H22B 109.9
H22A C22 H22B 108.3
C12 O1 C11 108.0(2)
C10 O2 C7 105.5(3)
C18 O3 C19 117.0(3)
C1 O4 C20 118.8(4)
C2 O5 C21 105.2(4)
C3 O6 C21 105.7(3)
C17 O7 C22 105.4(3)
C16 O8 C22 105.8(3)

loop_
_geom_bond_atom_site_label_1
_geom_bond_atom_site_label_2
_geom_bond_distance
C1 C2 1.373(5)
C1 O4 1.375(5)
C1 C6 1.411(5)
C2 C3 1.364(6)
C2 O5 1.385(5)
C3 C4 1.370(6)
C3 O6 1.385(5)
C4 C5 1.387(6)
C4 H4 0.9300
C5 C6 1.376(5)
C5 H5 0.9300
C6 C7 1.506(5)
C7 O2 1.433(4)
C7 C8 1.544(4)
C7 H7 0.9800
C8 C11 1.524(5)
C8 C9 1.539(4)
C8 H8 0.9800
C9 C10 1.525(5)
C9 C12 1.535(5)
C9 H9 0.9800
C10 O2 1.412(4)
C10 H10A 0.9700
C10 H10B 0.9700
C11 O1 1.430(5)
C11 H11A 0.9700
C11 H11B 0.9700
C12 O1 1.425(4)
C12 C13 1.520(4)
C12 H12 0.9800
C13 C14 1.399(5)
C13 C18 1.403(5)
C14 C15 1.374(5)
C14 H14 0.9300
C15 C16 1.370(6)
C15 H15 0.9300
C16 C17 1.372(5)
C16 O8 1.375(4)
C17 C18 1.373(5)
C17 O7 1.386(5)
C18 O3 1.377(4)
C19 O3 1.387(5)
C19 H19A 0.9600
C19 H19B 0.9600
C19 H19C 0.9600
C20 O4 1.390(6)
C20 H20A 0.9600
C20 H20B 0.9600
C20 H20C 0.9600
C21 O6 1.400(6)
C21 O5 1.426(6)
C21 H21A 0.9700
C21 H21B 0.9700
C22 O7 1.419(5)
C22 O8 1.428(6)
C22 H22A 0.9700
C22 H22B 0.9700

loop_
_geom_hbond_atom_site_label_D
_geom_hbond_atom_site_label_H
_geom_hbond_atom_site_label_A
_geom_hbond_site_symmetry_A
_geom_hbond_distance_DH
_geom_hbond_distance_HA
_geom_hbond_distance_DA
_geom_hbond_angle_DHA
_geom_hbond_publ_flag
C5 H5 O2 . 0.93 2.34 2.721(5) 103.9 y
C9 H9 O3 . 0.98 2.48 2.997(4) 112.7 y
C11 H11B O4 . 0.97 2.56 3.042(5) 110.9 y
C14 H14 O1 . 0.93 2.45 2.808(5) 103.2 y
C19 H19C O7 . 0.96 2.41 3.065(6) 125.3 y
C20 H20B O5 . 0.96 2.33 2.939(7) 120.8 y
C7 H7 Cg5 1_455 0.98 2.855 3.724 148.19 y
C22 H22A Cg6 1_655 0.97 2.971 3.646 127.64 y

loop_
_geom_torsion_atom_site_label_1
_geom_torsion_atom_site_label_2
_geom_torsion_atom_site_label_3
_geom_torsion_atom_site_label_4
_geom_torsion
_geom_torsion_publ_flag
O4 C1 C2 C3 -176.8(4) ?
C6 C1 C2 C3 0.9(5) ?
O4 C1 C2 O5 0.5(6) ?
C6 C1 C2 O5 178.1(4) ?
C1 C2 C3 C4 -0.7(6) ?
O5 C2 C3 C4 -178.5(4) ?
C1 C2 C3 O6 178.7(3) ?
O5 C2 C3 O6 0.9(4) ?
C2 C3 C4 C5 0.7(6) ?
O6 C3 C4 C5 -178.6(3) ?
C3 C4 C5 C6 -0.8(6) ?
C4 C5 C6 C1 1.0(5) ?
C4 C5 C6 C7 -178.5(3) ?
C2 C1 C6 C5 -1.0(5) ?
O4 C1 C6 C5 176.9(3) ?
C2 C1 C6 C7 178.5(3) ?
O4 C1 C6 C7 -3.6(5) ?
C5 C6 C7 O2 -2.0(4) ?
C1 C6 C7 O2 178.5(3) ?
C5 C6 C7 C8 116.5(3) ?
C1 C6 C7 C8 -63.0(4) ?
O2 C7 C8 C11 -126.6(3) ?
C6 C7 C8 C11 112.9(3) ?
O2 C7 C8 C9 -13.3(3) y
C6 C7 C8 C9 -133.8(3) ?
C11 C8 C9 C10 110.4(3) ?
C7 C8 C9 C10 -10.7(3) y
C11 C8 C9 C12 -9.0(3) y
C7 C8 C9 C12 -130.0(3) ?
C12 C9 C10 O2 144.6(3) ?
C8 C9 C10 O2 32.0(3) y
C9 C8 C11 O1 -11.5(3) y
C7 C8 C11 O1 102.2(3) ?
C10 C9 C12 O1 -84.5(3) ?
C8 C9 C12 O1 26.4(3) y
C10 C9 C12 C13 152.6(3) ?
C8 C9 C12 C13 -96.4(3) ?
O1 C12 C13 C14 -1.6(4) ?
C9 C12 C13 C14 116.9(4) ?
O1 C12 C13 C18 178.2(3) ?
C9 C12 C13 C18 -63.3(4) ?
C18 C13 C14 C15 0.9(5) ?
C12 C13 C14 C15 -179.3(3) ?
C13 C14 C15 C16 -0.5(5) ?
C14 C15 C16 C17 0.1(5) ?
C14 C15 C16 O8 179.8(3) ?
C15 C16 C17 C18 0.0(5) ?
O8 C16 C17 C18 -179.8(3) ?
C15 C16 C17 O7 179.6(3) ?
O8 C16 C17 O7 -0.2(4) ?
C16 C17 C18 O3 177.5(3) ?
O7 C17 C18 O3 -2.0(5) ?
C16 C17 C18 C13 0.4(5) ?
O7 C17 C18 C13 -179.1(3) ?
C14 C13 C18 C17 -0.8(4) ?
C12 C13 C18 C17 179.4(3) ?
C14 C13 C18 O3 -178.0(3) ?
C12 C13 C18 O3 2.2(4) ?
C13 C12 O1 C11 89.0(3) ?
C9 C12 O1 C11 -34.9(3) ?
C8 C11 O1 C12 29.6(3) ?
C9 C10 O2 C7 -42.3(3) ?
C6 C7 O2 C10 158.5(3) ?
C8 C7 O2 C10 34.3(3) ?
C17 C18 O3 C19 55.8(5) ?
C13 C18 O3 C19 -127.2(4) ?
C2 C1 O4 C20 -34.0(6) ?
C6 C1 O4 C20 148.4(4) ?
C3 C2 O5 C21 -0.7(5) ?
C1 C2 O5 C21 -178.2(4) ?
O6 C21 O5 C2 0.2(6) ?
C2 C3 O6 C21 -0.8(5) ?
C4 C3 O6 C21 178.6(5) ?
O5 C21 O6 C3 0.3(6) ?
C16 C17 O7 C22 0.7(4) ?
C18 C17 O7 C22 -179.7(3) ?
O8 C22 O7 C17 -1.0(4) ?
C15 C16 O8 C22 179.8(4) ?
C17 C16 O8 C22 -0.4(4) ?
O7 C22 O8 C16 0.9(4) ?

loop_
_cod_related_entry_id
_cod_related_entry_database
_cod_related_entry_code
1 ChemSpider 23326969
